data_7232316
loop_
_publ_author_name
'Freese, Tyll'
'Namyslo, Jan C.'
'Nieger, Martin'
'Schmidt, Andreas'

_publ_section_title
;
 Sulfur, mercury, and boron adducts of sydnone imine derived anionic
 N-heterocyclic carbenes
;
_journal_issue 9
_journal_name_full 'RSC Advances'
_journal_page_first 4781
_journal_paper_doi 10.1039/C9RA00294D
_journal_volume 9
_journal_year 2019
_chemical_formula_moiety 'C34 H27 Au N3 O3 P S'
_chemical_formula_sum 'C34 H27 Au N3 O3 P S'
_chemical_formula_weight 785.58
_chemical_name_systematic '(6-(benzoyl)-3-(2-methoxyphenyl)-sydnone imine-4-yl)thio)-(triphenylphosphine)-gold(I)'
_space_group_crystal_system triclinic
_space_group_IT_number 2
_space_group_name_Hall '-P 1'
_space_group_name_H-M_alt 'P -1'
_symmetry_space_group_name_Hall '-P 1'
_symmetry_space_group_name_H-M 'P -1'
_atom_sites_solution_hydrogens difmap
_atom_sites_solution_primary dual
_atom_sites_solution_secondary difmap
_audit_creation_method SHELXL-2014/7
_audit_update_record
;
2019-01-07 deposited with the CCDC.
2019-02-01 downloaded from the CCDC.
;
_cell_angle_alpha 90.886(1)
_cell_angle_beta 114.586(1)
_cell_angle_gamma 112.289(1)
_cell_formula_units_Z 2
_cell_length_a 11.3805(5)
_cell_length_b 11.7754(5)
_cell_length_c 13.5775(5)
_cell_measurement_reflns_used 9992
_cell_measurement_temperature 123(2)
_cell_measurement_theta_max 27.5
_cell_measurement_theta_min 2.2
_cell_volume 1498.12(11)
_computing_cell_refinement APEX3
_computing_data_collection APEX3
_computing_data_reduction SAINT
_computing_publication_material publCIF
_computing_structure_refinement 'SHELXL-2014/7 (Sheldrick, 2014)'
_computing_structure_solution SHELXT
_diffrn_ambient_temperature 123(2)
_diffrn_measured_fraction_theta_full 0.999
_diffrn_measured_fraction_theta_max 0.998
_diffrn_measurement_device_type 'Bruker D8 VENTURE with PhotonII CPAD detector'
_diffrn_measurement_method 'rotation in \f and \w, 1\%, shutterless'
_diffrn_radiation_type MoK\a
_diffrn_radiation_wavelength 0.71073
_diffrn_reflns_av_R_equivalents 0.0337
_diffrn_reflns_av_unetI/netI 0.0214
_diffrn_reflns_Laue_measured_fraction_full 0.999
_diffrn_reflns_Laue_measured_fraction_max 0.998
_diffrn_reflns_limit_h_max 14
_diffrn_reflns_limit_h_min -14
_diffrn_reflns_limit_k_max 15
_diffrn_reflns_limit_k_min -15
_diffrn_reflns_limit_l_max 17
_diffrn_reflns_limit_l_min -17
_diffrn_reflns_number 43043
_diffrn_reflns_point_group_measured_fraction_full 0.999
_diffrn_reflns_point_group_measured_fraction_max 0.998
_diffrn_reflns_theta_full 25.242
_diffrn_reflns_theta_max 27.514
_diffrn_reflns_theta_min 2.272
_diffrn_source 'INCOATEC microfocus sealed tube'
_exptl_absorpt_coefficient_mu 5.074
_exptl_absorpt_correction_T_max 0.8621
_exptl_absorpt_correction_T_min 0.7114
_exptl_absorpt_correction_type multi-scan
_exptl_absorpt_process_details 'SADABS (Sheldrick, 2014)'
_exptl_crystal_colour yellow
_exptl_crystal_density_diffrn 1.742
_exptl_crystal_description plates
_exptl_crystal_F_000 772
_exptl_crystal_size_max 0.100
_exptl_crystal_size_mid 0.050
_exptl_crystal_size_min 0.020
_refine_diff_density_max 0.748
_refine_diff_density_min -0.466
_refine_diff_density_rms 0.071
_refine_ls_extinction_method none
_refine_ls_goodness_of_fit_ref 1.069
_refine_ls_hydrogen_treatment constr
_refine_ls_matrix_type full
_refine_ls_number_parameters 389
_refine_ls_number_reflns 6890
_refine_ls_number_restraints 0
_refine_ls_restrained_S_all 1.069
_refine_ls_R_factor_all 0.0188
_refine_ls_R_factor_gt 0.0164
_refine_ls_shift/su_max 0.003
_refine_ls_shift/su_mean 0.000
_refine_ls_structure_factor_coef Fsqd
_refine_ls_weighting_details 'w=1/[\s^2^(Fo^2^)+(0.0132P)^2^+0.9221P] where P=(Fo^2^+2Fc^2^)/3'
_refine_ls_weighting_scheme calc
_refine_ls_wR_factor_gt 0.0350
_refine_ls_wR_factor_ref 0.0358
_reflns_Friedel_coverage 0.000
_reflns_number_gt 6512
_reflns_number_total 6890
_reflns_threshold_expression 'I > 2\s(I)'
_cod_data_source_file c9ra00294d2.cif
_cod_data_source_block schm138_compound_27a
_cod_database_code 7232316
_shelx_shelxl_version_number 2014/7
_shelx_space_group_comment
;
The symmetry employed for this shelxl refinement is uniquely defined
by the following loop, which should always be used as a source of
symmetry information in preference to the above space-group names.
They are only intended as comments.
;
_shelx_estimated_absorpt_t_min 0.631
_shelx_estimated_absorpt_t_max 0.905

loop_
_space_group_symop_operation_xyz
'x, y, z'
'-x, -y, -z'

loop_
_atom_site_label
_atom_site_type_symbol
_atom_site_fract_x
_atom_site_fract_y
_atom_site_fract_z
_atom_site_U_iso_or_equiv
_atom_site_adp_type
_atom_site_occupancy
_atom_site_site_symmetry_order
_atom_site_calc_flag
_atom_site_refinement_flags_posn
_atom_site_refinement_flags_adp
Au1 Au 0.59229(2) 0.50837(2) 0.81216(2) 0.01817(3) Uani 1 1 d . .
S1 S 0.75889(5) 0.42619(5) 0.84664(4) 0.02033(10) Uani 1 1 d . .
O1 O 0.47116(16) 0.08137(14) 0.70498(13) 0.0247(3) Uani 1 1 d . .
N2 N 0.5870(2) 0.05924(17) 0.77225(16) 0.0260(4) Uani 1 1 d . .
N3 N 0.68945(19) 0.17328(16) 0.82328(14) 0.0195(3) Uani 1 1 d . .
C4 C 0.6505(2) 0.26824(18) 0.79574(16) 0.0178(4) Uani 1 1 d . .
C5 C 0.5063(2) 0.20727(19) 0.71596(16) 0.0192(4) Uani 1 1 d . .
N6 N 0.42260(19) 0.25811(16) 0.65756(14) 0.0201(4) Uani 1 1 d . .
C7 C 0.2825(2) 0.1839(2) 0.58678(17) 0.0225(4) Uani 1 1 d . .
O7 O 0.21554(17) 0.07334(15) 0.58645(14) 0.0327(4) Uani 1 1 d . .
C8 C 0.2104(3) 0.2481(2) 0.50410(17) 0.0243(5) Uani 1 1 d . .
C9 C 0.2865(3) 0.3655(2) 0.48922(19) 0.0297(5) Uani 1 1 d . .
H9 H 0.3870 0.4074 0.5328 0.036 Uiso 1 1 calc R U
C10 C 0.2150(4) 0.4207(3) 0.4107(2) 0.0421(7) Uani 1 1 d . .
H10 H 0.2666 0.5008 0.4007 0.051 Uiso 1 1 calc R U
C11 C 0.0686(4) 0.3592(3) 0.3470(2) 0.0470(8) Uani 1 1 d . .
H11 H 0.0196 0.3978 0.2940 0.056 Uiso 1 1 calc R U
C12 C -0.0069(3) 0.2418(3) 0.3601(2) 0.0420(7) Uani 1 1 d . .
H12 H -0.1071 0.1992 0.3149 0.050 Uiso 1 1 calc R U
C13 C 0.0631(3) 0.1863(2) 0.43854(18) 0.0298(5) Uani 1 1 d . .
H13 H 0.0109 0.1061 0.4479 0.036 Uiso 1 1 calc R U
C14 C 0.8275(2) 0.18064(19) 0.89872(17) 0.0198(4) Uani 1 1 d . .
C15 C 0.8871(2) 0.2341(2) 1.00910(18) 0.0250(4) Uani 1 1 d . .
H15 H 0.8391 0.2681 1.0349 0.030 Uiso 1 1 calc R U
C16 C 1.0179(3) 0.2375(2) 1.08189(19) 0.0289(5) Uani 1 1 d . .
H16 H 1.0607 0.2745 1.1581 0.035 Uiso 1 1 calc R U
C17 C 1.0853(2) 0.1869(2) 1.04280(19) 0.0280(5) Uani 1 1 d . .
H17 H 1.1740 0.1881 1.0931 0.034 Uiso 1 1 calc R U
C18 C 1.0265(2) 0.1344(2) 0.93173(19) 0.0264(5) Uani 1 1 d . .
H18 H 1.0751 0.1006 0.9065 0.032 Uiso 1 1 calc R U
C19 C 0.8960(2) 0.13147(19) 0.85740(18) 0.0215(4) Uani 1 1 d . .
O20 O 0.83042(17) 0.08623(15) 0.74676(12) 0.0273(3) Uani 1 1 d . .
C20 C 0.9018(3) 0.0389(3) 0.7031(2) 0.0371(6) Uani 1 1 d . .
H20A H 0.9958 0.1053 0.7206 0.056 Uiso 1 1 calc R U
H20B H 0.8449 0.0108 0.6226 0.056 Uiso 1 1 calc R U
H20C H 0.9134 -0.0320 0.7361 0.056 Uiso 1 1 calc R U
P1 P 0.46619(6) 0.61953(5) 0.80565(4) 0.01714(10) Uani 1 1 d . .
C21 C 0.2855(2) 0.52799(18) 0.78623(17) 0.0188(4) Uani 1 1 d . .
C22 C 0.2444(2) 0.5315(2) 0.86932(17) 0.0204(4) Uani 1 1 d . .
H22 H 0.3117 0.5845 0.9399 0.024 Uiso 1 1 calc R U
C23 C 0.1049(2) 0.4572(2) 0.84897(18) 0.0241(4) Uani 1 1 d . .
H23 H 0.0775 0.4589 0.9060 0.029 Uiso 1 1 calc R U
C24 C 0.0061(2) 0.3812(2) 0.74608(19) 0.0268(5) Uani 1 1 d . .
H24 H -0.0894 0.3313 0.7322 0.032 Uiso 1 1 calc R U
C25 C 0.0462(3) 0.3776(2) 0.6631(2) 0.0309(5) Uani 1 1 d . .
H25 H -0.0218 0.3254 0.5923 0.037 Uiso 1 1 calc R U
C26 C 0.1855(3) 0.4502(2) 0.68330(19) 0.0277(5) Uani 1 1 d . .
H26 H 0.2129 0.4468 0.6265 0.033 Uiso 1 1 calc R U
C27 C 0.4418(2) 0.70648(19) 0.69561(16) 0.0184(4) Uani 1 1 d . .
C28 C 0.5315(3) 0.7331(2) 0.64597(19) 0.0279(5) Uani 1 1 d . .
H28 H 0.6060 0.7061 0.6700 0.033 Uiso 1 1 calc R U
C29 C 0.5117(3) 0.7993(3) 0.5609(2) 0.0379(6) Uani 1 1 d . .
H29 H 0.5738 0.8184 0.5276 0.045 Uiso 1 1 calc R U
C30 C 0.4025(3) 0.8375(2) 0.52449(19) 0.0310(5) Uani 1 1 d . .
H30 H 0.3882 0.8807 0.4650 0.037 Uiso 1 1 calc R U
C31 C 0.3144(2) 0.8129(2) 0.57454(18) 0.0259(5) Uani 1 1 d . .
H31 H 0.2411 0.8413 0.5512 0.031 Uiso 1 1 calc R U
C32 C 0.3335(2) 0.7467(2) 0.65905(18) 0.0231(4) Uani 1 1 d . .
H32 H 0.2716 0.7286 0.6925 0.028 Uiso 1 1 calc R U
C33 C 0.5541(2) 0.73126(19) 0.93548(17) 0.0187(4) Uani 1 1 d . .
C34 C 0.6103(2) 0.6912(2) 1.03326(17) 0.0219(4) Uani 1 1 d . .
H34 H 0.6050 0.6087 1.0300 0.026 Uiso 1 1 calc R U
C35 C 0.6738(2) 0.7699(2) 1.13519(18) 0.0251(5) Uani 1 1 d . .
H35 H 0.7098 0.7407 1.2013 0.030 Uiso 1 1 calc R U
C36 C 0.6848(3) 0.8911(2) 1.14053(19) 0.0283(5) Uani 1 1 d . .
H36 H 0.7284 0.9456 1.2102 0.034 Uiso 1 1 calc R U
C37 C 0.6318(3) 0.9325(2) 1.0437(2) 0.0340(6) Uani 1 1 d . .
H37 H 0.6407 1.0162 1.0473 0.041 Uiso 1 1 calc R U
C38 C 0.5656(3) 0.8532(2) 0.94101(19) 0.0282(5) Uani 1 1 d . .
H38 H 0.5285 0.8822 0.8750 0.034 Uiso 1 1 calc R U

loop_
_atom_site_aniso_label
_atom_site_aniso_U_11
_atom_site_aniso_U_22
_atom_site_aniso_U_33
_atom_site_aniso_U_23
_atom_site_aniso_U_13
_atom_site_aniso_U_12
Au1 0.02044(4) 0.01726(4) 0.02239(4) 0.00504(3) 0.01188(3) 0.01109(3)
S1 0.0179(2) 0.0147(2) 0.0286(3) 0.00194(19) 0.0102(2) 0.0078(2)
O1 0.0223(8) 0.0169(7) 0.0293(8) 0.0015(6) 0.0061(7) 0.0092(6)
N2 0.0207(9) 0.0167(9) 0.0328(10) 0.0023(8) 0.0047(8) 0.0087(8)
N3 0.0207(9) 0.0152(8) 0.0220(8) 0.0028(7) 0.0094(7) 0.0075(7)
C4 0.0219(10) 0.0156(9) 0.0199(9) 0.0035(8) 0.0122(8) 0.0088(8)
C5 0.0251(11) 0.0157(10) 0.0200(10) 0.0028(8) 0.0131(9) 0.0088(8)
N6 0.0232(9) 0.0205(9) 0.0191(8) 0.0036(7) 0.0097(7) 0.0118(8)
C7 0.0270(11) 0.0257(11) 0.0175(10) 0.0032(8) 0.0102(9) 0.0138(10)
O7 0.0242(8) 0.0272(9) 0.0324(9) 0.0078(7) 0.0036(7) 0.0072(7)
C8 0.0340(12) 0.0301(12) 0.0179(10) 0.0041(9) 0.0128(9) 0.0215(10)
C9 0.0456(15) 0.0317(13) 0.0248(11) 0.0094(10) 0.0205(11) 0.0239(12)
C10 0.076(2) 0.0427(16) 0.0315(13) 0.0178(12) 0.0317(15) 0.0408(16)
C11 0.075(2) 0.064(2) 0.0278(13) 0.0158(13) 0.0188(14) 0.0590(19)
C12 0.0445(16) 0.0608(19) 0.0323(13) 0.0034(12) 0.0102(12) 0.0421(15)
C13 0.0337(13) 0.0404(14) 0.0237(11) 0.0035(10) 0.0118(10) 0.0253(11)
C14 0.0205(10) 0.0162(10) 0.0233(10) 0.0062(8) 0.0093(8) 0.0093(8)
C15 0.0268(11) 0.0240(11) 0.0255(11) 0.0029(9) 0.0127(9) 0.0112(9)
C16 0.0287(12) 0.0293(12) 0.0231(11) 0.0042(9) 0.0089(10) 0.0099(10)
C17 0.0214(11) 0.0284(12) 0.0291(11) 0.0085(9) 0.0079(9) 0.0093(10)
C18 0.0250(11) 0.0232(11) 0.0358(12) 0.0077(9) 0.0161(10) 0.0125(9)
C19 0.0226(11) 0.0149(10) 0.0260(11) 0.0040(8) 0.0116(9) 0.0064(8)
O20 0.0295(9) 0.0294(9) 0.0235(8) -0.0009(6) 0.0113(7) 0.0141(7)
C20 0.0414(15) 0.0421(15) 0.0338(13) -0.0019(11) 0.0192(12) 0.0217(13)
P1 0.0194(3) 0.0168(2) 0.0202(2) 0.0057(2) 0.0113(2) 0.0100(2)
C21 0.0199(10) 0.0153(9) 0.0259(10) 0.0064(8) 0.0129(9) 0.0093(8)
C22 0.0213(10) 0.0224(11) 0.0224(10) 0.0077(8) 0.0117(9) 0.0122(9)
C23 0.0258(11) 0.0268(11) 0.0272(11) 0.0113(9) 0.0167(9) 0.0131(10)
C24 0.0241(11) 0.0205(11) 0.0366(12) 0.0076(9) 0.0169(10) 0.0069(9)
C25 0.0274(12) 0.0239(12) 0.0323(12) -0.0060(9) 0.0138(10) 0.0022(10)
C26 0.0310(12) 0.0244(11) 0.0291(11) -0.0015(9) 0.0195(10) 0.0066(10)
C27 0.0209(10) 0.0169(10) 0.0180(9) 0.0034(8) 0.0101(8) 0.0071(8)
C28 0.0317(12) 0.0358(13) 0.0286(11) 0.0116(10) 0.0192(10) 0.0203(11)
C29 0.0511(16) 0.0484(16) 0.0352(13) 0.0205(12) 0.0324(13) 0.0271(14)
C30 0.0422(14) 0.0279(12) 0.0211(11) 0.0090(9) 0.0129(10) 0.0146(11)
C31 0.0230(11) 0.0203(11) 0.0270(11) 0.0045(9) 0.0055(9) 0.0084(9)
C32 0.0219(11) 0.0205(11) 0.0282(11) 0.0074(9) 0.0124(9) 0.0093(9)
C33 0.0189(10) 0.0191(10) 0.0217(10) 0.0051(8) 0.0112(8) 0.0096(8)
C34 0.0225(11) 0.0211(10) 0.0247(10) 0.0070(8) 0.0115(9) 0.0109(9)
C35 0.0252(11) 0.0318(12) 0.0212(10) 0.0090(9) 0.0115(9) 0.0137(10)
C36 0.0283(12) 0.0294(12) 0.0255(11) 0.0003(9) 0.0134(10) 0.0097(10)
C37 0.0476(15) 0.0229(12) 0.0339(13) 0.0028(10) 0.0174(12) 0.0187(11)
C38 0.0399(14) 0.0224(11) 0.0256(11) 0.0073(9) 0.0141(10) 0.0173(10)

loop_
_atom_type_symbol
_atom_type_description
_atom_type_scat_dispersion_real
_atom_type_scat_dispersion_imag
_atom_type_scat_source
C C 0.0033 0.0016 'International Tables Vol C Tables 4.2.6.8 and 6.1.1.4'
H H 0.0000 0.0000 'International Tables Vol C Tables 4.2.6.8 and 6.1.1.4'
N N 0.0061 0.0033 'International Tables Vol C Tables 4.2.6.8 and 6.1.1.4'
O O 0.0106 0.0060 'International Tables Vol C Tables 4.2.6.8 and 6.1.1.4'
P P 0.1023 0.0942 'International Tables Vol C Tables 4.2.6.8 and 6.1.1.4'
S S 0.1246 0.1234 'International Tables Vol C Tables 4.2.6.8 and 6.1.1.4'
Au Au -2.0133 8.8022 'International Tables Vol C Tables 4.2.6.8 and 6.1.1.4'

loop_
_geom_angle_atom_site_label_1
_geom_angle_atom_site_label_2
_geom_angle_atom_site_label_3
_geom_angle
P1 Au1 S1 168.824(19)
P1 Au1 N6 114.79(4)
S1 Au1 N6 76.37(4)
C4 S1 Au1 101.65(7)
C5 O1 N2 111.04(16)
N3 N2 O1 103.41(15)
N2 N3 C4 115.11(17)
N2 N3 C14 116.32(16)
C4 N3 C14 128.55(17)
N3 C4 C5 104.07(17)
N3 C4 S1 126.27(16)
C5 C4 S1 129.64(16)
N6 C5 O1 125.52(19)
N6 C5 C4 128.02(19)
O1 C5 C4 106.33(17)
C5 N6 C7 120.01(18)
C5 N6 Au1 95.46(13)
C7 N6 Au1 137.43(13)
O7 C7 N6 125.9(2)
O7 C7 C8 120.0(2)
N6 C7 C8 114.11(19)
C13 C8 C9 119.6(2)
C13 C8 C7 118.4(2)
C9 C8 C7 122.0(2)
C10 C9 C8 119.9(3)
C10 C9 H9 120.1
C8 C9 H9 120.1
C11 C10 C9 120.0(3)
C11 C10 H10 120.0
C9 C10 H10 120.0
C12 C11 C10 120.3(2)
C12 C11 H11 119.9
C10 C11 H11 119.9
C13 C12 C11 120.2(3)
C13 C12 H12 119.9
C11 C12 H12 119.9
C12 C13 C8 120.0(3)
C12 C13 H13 120.0
C8 C13 H13 120.0
C15 C14 C19 122.0(2)
C15 C14 N3 119.46(18)
C19 C14 N3 118.56(18)
C14 C15 C16 119.2(2)
C14 C15 H15 120.4
C16 C15 H15 120.4
C17 C16 C15 119.5(2)
C17 C16 H16 120.3
C15 C16 H16 120.3
C16 C17 C18 121.5(2)
C16 C17 H17 119.2
C18 C17 H17 119.2
C17 C18 C19 119.7(2)
C17 C18 H18 120.2
C19 C18 H18 120.2
O20 C19 C18 124.97(19)
O20 C19 C14 116.92(19)
C18 C19 C14 118.1(2)
C19 O20 C20 117.38(18)
O20 C20 H20A 109.5
O20 C20 H20B 109.5
H20A C20 H20B 109.5
O20 C20 H20C 109.5
H20A C20 H20C 109.5
H20B C20 H20C 109.5
C27 P1 C33 107.45(9)
C27 P1 C21 103.74(10)
C33 P1 C21 104.93(9)
C27 P1 Au1 114.50(7)
C33 P1 Au1 110.02(7)
C21 P1 Au1 115.44(7)
C26 C21 C22 119.2(2)
C26 C21 P1 117.48(16)
C22 C21 P1 123.27(16)
C23 C22 C21 120.1(2)
C23 C22 H22 120.0
C21 C22 H22 120.0
C24 C23 C22 120.2(2)
C24 C23 H23 119.9
C22 C23 H23 119.9
C23 C24 C25 120.0(2)
C23 C24 H24 120.0
C25 C24 H24 120.0
C26 C25 C24 120.0(2)
C26 C25 H25 120.0
C24 C25 H25 120.0
C25 C26 C21 120.5(2)
C25 C26 H26 119.8
C21 C26 H26 119.8
C28 C27 C32 119.14(19)
C28 C27 P1 119.93(16)
C32 C27 P1 120.93(15)
C27 C28 C29 119.7(2)
C27 C28 H28 120.1
C29 C28 H28 120.1
C30 C29 C28 120.6(2)
C30 C29 H29 119.7
C28 C29 H29 119.7
C31 C30 C29 120.0(2)
C31 C30 H30 120.0
C29 C30 H30 120.0
C30 C31 C32 119.7(2)
C30 C31 H31 120.2
C32 C31 H31 120.2
C31 C32 C27 120.9(2)
C31 C32 H32 119.5
C27 C32 H32 119.5
C38 C33 C34 119.1(2)
C38 C33 P1 122.99(16)
C34 C33 P1 117.92(16)
C35 C34 C33 121.0(2)
C35 C34 H34 119.5
C33 C34 H34 119.5
C36 C35 C34 119.8(2)
C36 C35 H35 120.1
C34 C35 H35 120.1
C35 C36 C37 119.6(2)
C35 C36 H36 120.2
C37 C36 H36 120.2
C36 C37 C38 120.9(2)
C36 C37 H37 119.6
C38 C37 H37 119.6
C33 C38 C37 119.7(2)
C33 C38 H38 120.2
C37 C38 H38 120.2

loop_
_geom_bond_atom_site_label_1
_geom_bond_atom_site_label_2
_geom_bond_distance
Au1 P1 2.2591(5)
Au1 S1 2.3276(5)
Au1 N6 2.9897(17)
S1 C4 1.723(2)
O1 C5 1.369(2)
O1 N2 1.381(2)
N2 N3 1.324(2)
N3 C4 1.356(3)
N3 C14 1.442(3)
C4 C5 1.409(3)
C5 N6 1.309(3)
N6 C7 1.368(3)
C7 O7 1.233(3)
C7 C8 1.495(3)
C8 C13 1.394(3)
C8 C9 1.396(3)
C9 C10 1.386(3)
C9 H9 0.9500
C10 C11 1.384(4)
C10 H10 0.9500
C11 C12 1.384(4)
C11 H11 0.9500
C12 C13 1.380(3)
C12 H12 0.9500
C13 H13 0.9500
C14 C15 1.380(3)
C14 C19 1.398(3)
C15 C16 1.387(3)
C15 H15 0.9500
C16 C17 1.378(3)
C16 H16 0.9500
C17 C18 1.386(3)
C17 H17 0.9500
C18 C19 1.392(3)
C18 H18 0.9500
C19 O20 1.356(3)
O20 C20 1.434(3)
C20 H20A 0.9800
C20 H20B 0.9800
C20 H20C 0.9800
P1 C27 1.810(2)
P1 C33 1.817(2)
P1 C21 1.821(2)
C21 C26 1.390(3)
C21 C22 1.395(3)
C22 C23 1.391(3)
C22 H22 0.9500
C23 C24 1.381(3)
C23 H23 0.9500
C24 C25 1.387(3)
C24 H24 0.9500
C25 C26 1.386(3)
C25 H25 0.9500
C26 H26 0.9500
C27 C28 1.390(3)
C27 C32 1.390(3)
C28 C29 1.392(3)
C28 H28 0.9500
C29 C30 1.382(4)
C29 H29 0.9500
C30 C31 1.380(3)
C30 H30 0.9500
C31 C32 1.386(3)
C31 H31 0.9500
C32 H32 0.9500
C33 C38 1.389(3)
C33 C34 1.391(3)
C34 C35 1.384(3)
C34 H34 0.9500
C35 C36 1.383(3)
C35 H35 0.9500
C36 C37 1.383(3)
C36 H36 0.9500
C37 C38 1.391(3)
C37 H37 0.9500
C38 H38 0.9500

loop_
_geom_hbond_atom_site_label_D
_geom_hbond_atom_site_label_H
_geom_hbond_atom_site_label_A
_geom_hbond_distance_DH
_geom_hbond_distance_HA
_geom_hbond_distance_DA
_geom_hbond_angle_DHA
_geom_hbond_site_symmetry_A
C38 H38 N2 0.95 2.56 3.374(3) 144.1 1_565

loop_
_geom_torsion_atom_site_label_1
_geom_torsion_atom_site_label_2
_geom_torsion_atom_site_label_3
_geom_torsion_atom_site_label_4
_geom_torsion
P1 Au1 S1 C4 156.51(11)
N6 Au1 S1 C4 -20.16(8)
C5 O1 N2 N3 0.6(2)
O1 N2 N3 C4 0.4(2)
O1 N2 N3 C14 -178.52(16)
N2 N3 C4 C5 -1.2(2)
C14 N3 C4 C5 177.58(18)
N2 N3 C4 S1 -179.50(15)
C14 N3 C4 S1 -0.8(3)
Au1 S1 C4 N3 -158.61(16)
Au1 S1 C4 C5 23.47(19)
N2 O1 C5 N6 174.85(19)
N2 O1 C5 C4 -1.3(2)
N3 C4 C5 N6 -174.61(19)
S1 C4 C5 N6 3.7(3)
N3 C4 C5 O1 1.4(2)
S1 C4 C5 O1 179.69(15)
O1 C5 N6 C7 7.6(3)
C4 C5 N6 C7 -177.10(19)
O1 C5 N6 Au1 163.01(17)
C4 C5 N6 Au1 -21.7(2)
P1 Au1 N6 C5 -154.40(11)
S1 Au1 N6 C5 24.89(11)
P1 Au1 N6 C7 -6.6(2)
S1 Au1 N6 C7 172.7(2)
C5 N6 C7 O7 15.5(3)
Au1 N6 C7 O7 -126.7(2)
C5 N6 C7 C8 -164.16(18)
Au1 N6 C7 C8 53.6(3)
O7 C7 C8 C13 9.0(3)
N6 C7 C8 C13 -171.27(18)
O7 C7 C8 C9 -169.4(2)
N6 C7 C8 C9 10.4(3)
C13 C8 C9 C10 1.0(3)
C7 C8 C9 C10 179.4(2)
C8 C9 C10 C11 -0.3(4)
C9 C10 C11 C12 -1.0(4)
C10 C11 C12 C13 1.4(4)
C11 C12 C13 C8 -0.7(4)
C9 C8 C13 C12 -0.5(3)
C7 C8 C13 C12 -179.0(2)
N2 N3 C14 C15 -119.0(2)
C4 N3 C14 C15 62.3(3)
N2 N3 C14 C19 60.1(3)
C4 N3 C14 C19 -118.6(2)
C19 C14 C15 C16 -1.0(3)
N3 C14 C15 C16 178.1(2)
C14 C15 C16 C17 -0.4(3)
C15 C16 C17 C18 1.2(4)
C16 C17 C18 C19 -0.5(3)
C17 C18 C19 O20 177.9(2)
C17 C18 C19 C14 -1.0(3)
C15 C14 C19 O20 -177.20(19)
N3 C14 C19 O20 3.7(3)
C15 C14 C19 C18 1.7(3)
N3 C14 C19 C18 -177.43(18)
C18 C19 O20 C20 -0.6(3)
C14 C19 O20 C20 178.3(2)
S1 Au1 P1 C27 100.74(12)
N6 Au1 P1 C27 -82.83(8)
S1 Au1 P1 C33 -20.38(13)
N6 Au1 P1 C33 156.04(8)
S1 Au1 P1 C21 -138.87(11)
N6 Au1 P1 C21 37.55(8)
C27 P1 C21 C26 55.78(18)
C33 P1 C21 C26 168.40(17)
Au1 P1 C21 C26 -70.32(18)
C27 P1 C21 C22 -125.00(17)
C33 P1 C21 C22 -12.4(2)
Au1 P1 C21 C22 108.90(16)
C26 C21 C22 C23 0.3(3)
P1 C21 C22 C23 -178.92(16)
C21 C22 C23 C24 -0.9(3)
C22 C23 C24 C25 0.7(3)
C23 C24 C25 C26 0.1(4)
C24 C25 C26 C21 -0.7(4)
C22 C21 C26 C25 0.5(3)
P1 C21 C26 C25 179.76(19)
C33 P1 C27 C28 102.97(19)
C21 P1 C27 C28 -146.25(18)
Au1 P1 C27 C28 -19.6(2)
C33 P1 C27 C32 -77.49(19)
C21 P1 C27 C32 33.3(2)
Au1 P1 C27 C32 159.98(15)
C32 C27 C28 C29 0.0(3)
P1 C27 C28 C29 179.60(19)
C27 C28 C29 C30 -0.8(4)
C28 C29 C30 C31 1.7(4)
C29 C30 C31 C32 -1.9(4)
C30 C31 C32 C27 1.1(3)
C28 C27 C32 C31 -0.2(3)
P1 C27 C32 C31 -179.78(17)
C27 P1 C33 C38 13.7(2)
C21 P1 C33 C38 -96.3(2)
Au1 P1 C33 C38 138.97(18)
C27 P1 C33 C34 -167.17(16)
C21 P1 C33 C34 82.87(18)
Au1 P1 C33 C34 -41.91(18)
C38 C33 C34 C35 1.6(3)
P1 C33 C34 C35 -177.52(16)
C33 C34 C35 C36 -1.4(3)
C34 C35 C36 C37 0.1(3)
C35 C36 C37 C38 1.0(4)
C34 C33 C38 C37 -0.5(3)
P1 C33 C38 C37 178.60(19)
C36 C37 C38 C33 -0.8(4)
